data_7055892
loop_
_publ_author_name
'Li, Huijun'
'Wang, Yuan'
'He, Yaling'
'Xu, Zhouqing'
'Zhao, Xiaolei'
'Han, Yi'

_publ_section_title
;
 Synthesis of several novel coordination complexes: ion exchange, magnetic
 and photocatalytic studies
;
_journal_issue 3
_journal_name_full 'New J. Chem.'
_journal_page_first 1046
_journal_paper_doi 10.1039/C6NJ02863B
_journal_volume 41
_journal_year 2017
_chemical_formula_sum 'C16 H13 N O7 Zn'
_chemical_formula_weight 396.64
_chemical_name_systematic
;
 ?
;
_space_group_crystal_system triclinic
_space_group_IT_number 2
_space_group_name_Hall '-P 1'
_space_group_name_H-M_alt 'P -1'
_symmetry_space_group_name_Hall '-P 1'
_symmetry_space_group_name_H-M 'P -1'
_atom_sites_solution_hydrogens mixed
_audit_creation_method SHELXL-2014
_audit_update_record
;
2016-11-30 deposited with the CCDC.
2016-12-13 downloaded from the CCDC.
;
_cell_angle_alpha 97.9470(10)
_cell_angle_beta 95.9170(10)
_cell_angle_gamma 113.0620(10)
_cell_formula_units_Z 2
_cell_length_a 7.9019(5)
_cell_length_b 9.7220(6)
_cell_length_c 10.8821(7)
_cell_measurement_reflns_used 3432
_cell_measurement_temperature 296(2)
_cell_measurement_theta_max 28.225
_cell_measurement_theta_min 0.930
_cell_volume 750.36(8)
_computing_data_collection 'Bruker SMART'
_computing_molecular_graphics 'Bruker SHELXTL'
_computing_publication_material 'Bruker SHELXTL'
_computing_structure_refinement 'SHELXL-2014 (Sheldrick, 2014)'
_computing_structure_solution 'Bruker SHELXTL'
_diffrn_ambient_temperature 296(2)
_diffrn_measured_fraction_theta_full 0.990
_diffrn_measured_fraction_theta_max 0.930
_diffrn_measurement_device_type 'Bruker SMART APEX CCD'
_diffrn_radiation_type MoK\a
_diffrn_radiation_wavelength 0.71073
_diffrn_reflns_av_R_equivalents 0.0145
_diffrn_reflns_av_unetI/netI 0.0310
_diffrn_reflns_Laue_measured_fraction_full 0.990
_diffrn_reflns_Laue_measured_fraction_max 0.930
_diffrn_reflns_limit_h_max 10
_diffrn_reflns_limit_h_min -9
_diffrn_reflns_limit_k_max 12
_diffrn_reflns_limit_k_min -12
_diffrn_reflns_limit_l_max 13
_diffrn_reflns_limit_l_min -14
_diffrn_reflns_number 4735
_diffrn_reflns_point_group_measured_fraction_full 0.990
_diffrn_reflns_point_group_measured_fraction_max 0.930
_diffrn_reflns_theta_full 25.242
_diffrn_reflns_theta_max 28.225
_diffrn_reflns_theta_min 1.918
_exptl_absorpt_coefficient_mu 1.679
_exptl_crystal_colour colorless
_exptl_crystal_density_diffrn 1.756
_exptl_crystal_description block
_exptl_crystal_F_000 404
_exptl_crystal_size_max 0.300
_exptl_crystal_size_mid 0.300
_exptl_crystal_size_min 0.200
_refine_diff_density_max 0.444
_refine_diff_density_min -0.411
_refine_diff_density_rms 0.072
_refine_ls_extinction_method none
_refine_ls_goodness_of_fit_ref 1.041
_refine_ls_hydrogen_treatment mixed
_refine_ls_matrix_type full
_refine_ls_number_parameters 238
_refine_ls_number_reflns 3432
_refine_ls_number_restraints 7
_refine_ls_restrained_S_all 1.041
_refine_ls_R_factor_all 0.0398
_refine_ls_R_factor_gt 0.0336
_refine_ls_shift/su_max 0.002
_refine_ls_shift/su_mean 0.000
_refine_ls_structure_factor_coef Fsqd
_refine_ls_weighting_details 'w=1/[\s^2^(Fo^2^)+(0.0435P)^2^+0.3294P] where P=(Fo^2^+2Fc^2^)/3'
_refine_ls_weighting_scheme calc
_refine_ls_wR_factor_gt 0.0820
_refine_ls_wR_factor_ref 0.0857
_reflns_Friedel_coverage 0.000
_reflns_number_gt 2981
_reflns_number_total 3432
_reflns_threshold_expression 'I > 2\s(I)'
_cod_data_source_file c6nj02863b2.cif
_cod_data_source_block 1
_cod_depositor_comments 'Adding full bibliography for 7055892--7055899.cif.'
_cod_database_code 7055892
_shelx_space_group_comment
;
The symmetry employed for this shelxl refinement is uniquely defined
by the following loop, which should always be used as a source of
symmetry information in preference to the above space-group names.
They are only intended as comments.
;
_shelx_estimated_absorpt_t_min 0.633
_shelx_estimated_absorpt_t_max 0.730
_shelxl_version_number 2014-3

loop_
_space_group_symop_operation_xyz
'x, y, z'
'-x, -y, -z'

loop_
_atom_site_label
_atom_site_type_symbol
_atom_site_fract_x
_atom_site_fract_y
_atom_site_fract_z
_atom_site_U_iso_or_equiv
_atom_site_adp_type
_atom_site_occupancy
_atom_site_site_symmetry_order
_atom_site_calc_flag
_atom_site_refinement_flags_posn
_atom_site_refinement_flags_adp
Zn1 Zn 1.16808(3) 1.39362(3) 1.02354(3) 0.03107(10) Uani 1 1 d D .
C1 C 0.6343(3) 1.1316(2) 0.8829(2) 0.0232(4) Uani 1 1 d . .
C2 C 0.6980(3) 1.0215(2) 0.9064(2) 0.0242(4) Uani 1 1 d . .
H2 H 0.8155 1.0497 0.9537 0.029 Uiso 1 1 calc R U
C3 C 0.5834(3) 0.8686(2) 0.8582(2) 0.0242(4) Uani 1 1 d . .
C4 C 0.4072(3) 0.8263(2) 0.7896(2) 0.0253(4) Uani 1 1 d . .
H4 H 0.3307 0.7236 0.7594 0.030 Uiso 1 1 calc R U
C5 C 0.3439(3) 0.9366(2) 0.76560(19) 0.0226(4) Uani 1 1 d . .
C6 C 0.4592(3) 1.0901(2) 0.8126(2) 0.0240(4) Uani 1 1 d . .
H6 H 0.4184 1.1647 0.7969 0.029 Uiso 1 1 calc R U
C7 C 0.7564(3) 1.2960(2) 0.9343(2) 0.0263(4) Uani 1 1 d . .
C8 C 0.6478(3) 0.7479(3) 0.8835(2) 0.0316(5) Uani 1 1 d . .
C10 C 0.0642(3) 0.7624(3) 0.6108(2) 0.0366(6) Uani 1 1 d . .
C11 C -0.1143(3) 0.7669(3) 0.5626(2) 0.0344(5) Uani 1 1 d . .
C12 C -0.2642(4) 0.6578(3) 0.4758(3) 0.0464(7) Uani 1 1 d . .
H12 H -0.2629 0.5656 0.4404 0.056 Uiso 1 1 calc R U
C13 C -0.4151(4) 0.6916(4) 0.4442(3) 0.0510(7) Uani 1 1 d . .
H13 H -0.5179 0.6211 0.3864 0.061 Uiso 1 1 calc R U
C14 C -0.4154(4) 0.8290(4) 0.4975(3) 0.0477(7) Uani 1 1 d . .
H14 H -0.5189 0.8491 0.4745 0.057 Uiso 1 1 calc R U
C15 C -0.2648(3) 0.9385(4) 0.5846(2) 0.0412(6) Uani 1 1 d . .
H15 H -0.2657 1.0310 0.6197 0.049 Uiso 1 1 calc R U
C16 C -0.1138(3) 0.9041(3) 0.6170(2) 0.0302(5) Uani 1 1 d . .
C17 C 0.0668(3) 0.9965(3) 0.7064(2) 0.0310(5) Uani 1 1 d . .
H17A H 0.1364 1.0916 0.6807 0.037 Uiso 1 1 calc R U
H17B H 0.0452 1.0184 0.7917 0.037 Uiso 1 1 calc R U
N1 N 0.1643(2) 0.8954(2) 0.69643(18) 0.0271(4) Uani 1 1 d . .
O1 O 0.7096(2) 1.39287(18) 0.89140(17) 0.0388(4) Uani 1 1 d . .
O2 O 0.8961(2) 1.33018(18) 1.01786(16) 0.0336(4) Uani 1 1 d . .
O3 O 0.8161(3) 0.7911(2) 0.9353(2) 0.0494(5) Uani 1 1 d . .
O4 O 0.5427(3) 0.6123(2) 0.8563(2) 0.0611(6) Uani 1 1 d . .
O5 O 0.1173(3) 0.6628(2) 0.5781(2) 0.0725(8) Uani 1 1 d . .
O6 O 1.2106(3) 1.3889(2) 0.84655(19) 0.0458(4) Uani 1 1 d D .
O7 O 0.9202(4) 0.3724(4) 0.6859(3) 0.0812(8) Uani 1 1 d D .
H6B H 1.310(2) 1.459(4) 0.835(3) 0.122 Uiso 1 1 d D U
H6A H 1.125(2) 1.390(5) 0.794(2) 0.122 Uiso 1 1 d D U
H7A H 0.913(7) 0.384(6) 0.6095(16) 0.122 Uiso 1 1 d D U
H7B H 0.880(7) 0.434(5) 0.723(4) 0.122 Uiso 1 1 d D U

loop_
_atom_site_aniso_label
_atom_site_aniso_U_11
_atom_site_aniso_U_22
_atom_site_aniso_U_33
_atom_site_aniso_U_23
_atom_site_aniso_U_13
_atom_site_aniso_U_12
Zn1 0.02653(15) 0.01665(13) 0.04489(18) 0.00221(10) -0.00859(11) 0.00837(10)
C1 0.0237(10) 0.0162(9) 0.0277(11) 0.0021(8) 0.0002(8) 0.0077(8)
C2 0.0204(10) 0.0234(10) 0.0282(11) 0.0049(8) -0.0002(8) 0.0095(8)
C3 0.0253(10) 0.0210(10) 0.0290(11) 0.0072(8) 0.0030(8) 0.0120(8)
C4 0.0257(10) 0.0175(9) 0.0300(11) 0.0027(8) 0.0000(8) 0.0078(8)
C5 0.0215(10) 0.0202(9) 0.0233(10) 0.0024(8) -0.0003(8) 0.0071(8)
C6 0.0256(10) 0.0188(9) 0.0279(11) 0.0028(8) -0.0020(8) 0.0117(8)
C7 0.0218(10) 0.0199(10) 0.0334(11) 0.0014(8) -0.0025(8) 0.0077(8)
C8 0.0330(12) 0.0263(11) 0.0407(13) 0.0118(9) 0.0043(10) 0.0164(10)
C10 0.0329(12) 0.0241(11) 0.0432(14) -0.0021(10) -0.0117(10) 0.0088(10)
C11 0.0270(11) 0.0305(12) 0.0380(13) 0.0064(10) -0.0042(9) 0.0064(10)
C12 0.0346(13) 0.0377(14) 0.0507(16) 0.0042(12) -0.0143(11) 0.0048(11)
C13 0.0276(13) 0.0570(18) 0.0496(17) 0.0138(14) -0.0104(11) 0.0008(12)
C14 0.0259(12) 0.075(2) 0.0440(15) 0.0185(14) 0.0001(11) 0.0215(13)
C15 0.0334(13) 0.0597(17) 0.0363(14) 0.0079(12) 0.0012(10) 0.0270(13)
C16 0.0239(11) 0.0385(12) 0.0270(11) 0.0103(9) 0.0019(8) 0.0111(9)
C17 0.0298(11) 0.0316(12) 0.0326(12) 0.0008(9) -0.0021(9) 0.0173(10)
N1 0.0238(9) 0.0213(8) 0.0327(10) -0.0001(7) -0.0058(7) 0.0098(7)
O1 0.0371(9) 0.0183(7) 0.0522(11) 0.0011(7) -0.0159(8) 0.0099(7)
O2 0.0234(8) 0.0266(8) 0.0433(10) 0.0030(7) -0.0073(7) 0.0067(6)
O3 0.0384(10) 0.0309(9) 0.0791(14) 0.0127(9) -0.0124(9) 0.0192(8)
O4 0.0426(11) 0.0213(9) 0.118(2) 0.0192(10) 0.0004(12) 0.0132(8)
O5 0.0700(15) 0.0451(12) 0.0882(17) -0.0328(12) -0.0433(13) 0.0378(11)
O6 0.0413(10) 0.0382(10) 0.0487(11) 0.0053(8) 0.0013(8) 0.0094(8)
O7 0.0684(16) 0.124(3) 0.0560(15) 0.0306(16) 0.0073(13) 0.0414(17)

loop_
_atom_type_symbol
_atom_type_description
_atom_type_scat_dispersion_real
_atom_type_scat_dispersion_imag
_atom_type_scat_source
C C 0.0033 0.0016 'International Tables Vol C Tables 4.2.6.8 and 6.1.1.4'
H H 0.0000 0.0000 'International Tables Vol C Tables 4.2.6.8 and 6.1.1.4'
N N 0.0061 0.0033 'International Tables Vol C Tables 4.2.6.8 and 6.1.1.4'
O O 0.0106 0.0060 'International Tables Vol C Tables 4.2.6.8 and 6.1.1.4'
S S 0.1246 0.1234 'International Tables Vol C Tables 4.2.6.8 and 6.1.1.4'
Zn Zn 0.2839 1.4301 'International Tables Vol C Tables 4.2.6.8 and 6.1.1.4'

loop_
_geom_angle_atom_site_label_1
_geom_angle_atom_site_label_2
_geom_angle_atom_site_label_3
_geom_angle
_geom_angle_site_symmetry_1
_geom_angle_site_symmetry_3
O1 Zn1 O3 132.27(8) 2_787 2_777
O1 Zn1 O2 106.91(7) 2_787 .
O3 Zn1 O2 98.12(8) 2_777 .
O1 Zn1 O6 106.33(8) 2_787 .
O3 Zn1 O6 104.40(9) 2_777 .
O2 Zn1 O6 106.55(8) . .
O1 Zn1 C8 107.64(7) 2_787 2_777
O3 Zn1 C8 28.31(7) 2_777 2_777
O2 Zn1 C8 123.66(7) . 2_777
O6 Zn1 C8 104.62(8) . 2_777
C6 C1 C2 120.70(19) . .
C6 C1 C7 119.89(18) . .
C2 C1 C7 119.42(18) . .
C3 C2 C1 119.05(18) . .
C4 C3 C2 120.57(19) . .
C4 C3 C8 119.32(19) . .
C2 C3 C8 120.09(19) . .
C3 C4 C5 120.32(19) . .
C4 C5 C6 119.29(18) . .
C4 C5 N1 121.05(18) . .
C6 C5 N1 119.65(18) . .
C1 C6 C5 120.07(18) . .
O2 C7 O1 124.0(2) . .
O2 C7 C1 118.91(19) . .
O1 C7 C1 117.11(18) . .
O4 C8 O3 120.7(2) . .
O4 C8 C3 121.8(2) . .
O3 C8 C3 117.4(2) . .
O4 C8 Zn1 74.04(14) . 2_777
O3 C8 Zn1 47.10(11) . 2_777
C3 C8 Zn1 162.89(17) . 2_777
O5 C10 N1 126.1(2) . .
O5 C10 C11 127.2(2) . .
N1 C10 C11 106.7(2) . .
C16 C11 C12 122.3(2) . .
C16 C11 C10 108.9(2) . .
C12 C11 C10 128.8(2) . .
C13 C12 C11 117.4(3) . .
C12 C13 C14 120.8(3) . .
C13 C14 C15 121.8(3) . .
C16 C15 C14 117.4(3) . .
C11 C16 C15 120.3(2) . .
C11 C16 C17 109.56(19) . .
C15 C16 C17 130.1(2) . .
N1 C17 C16 102.38(18) . .
C10 N1 C5 125.19(18) . .
C10 N1 C17 112.43(17) . .
C5 N1 C17 122.34(17) . .
C7 O1 Zn1 119.21(14) . 2_787
C7 O2 Zn1 136.25(16) . .
C8 O3 Zn1 104.59(15) . 2_777

loop_
_geom_bond_atom_site_label_1
_geom_bond_atom_site_label_2
_geom_bond_distance
_geom_bond_site_symmetry_2
Zn1 O1 1.9524(16) 2_787
Zn1 O3 1.9571(17) 2_777
Zn1 O2 1.9813(16) .
Zn1 O6 1.986(2) .
Zn1 C8 2.586(2) 2_777
C1 C6 1.386(3) .
C1 C2 1.391(3) .
C1 C7 1.494(3) .
C2 C3 1.391(3) .
C3 C4 1.385(3) .
C3 C8 1.497(3) .
C4 C5 1.393(3) .
C5 C6 1.395(3) .
C5 N1 1.411(3) .
C7 O2 1.256(3) .
C7 O1 1.265(3) .
C8 O4 1.225(3) .
C8 O3 1.267(3) .
C8 Zn1 2.586(2) 2_777
C10 O5 1.222(3) .
C10 N1 1.371(3) .
C10 C11 1.473(3) .
C11 C16 1.380(3) .
C11 C12 1.388(3) .
C12 C13 1.379(4) .
C13 C14 1.382(4) .
C14 C15 1.394(4) .
C15 C16 1.385(3) .
C16 C17 1.502(3) .
C17 N1 1.468(3) .
O1 Zn1 1.9524(16) 2_787
O3 Zn1 1.9571(17) 2_777
